data_2103139
loop_
_publ_author_name
'H\"onnerscheid, Andreas'
'Dinnebier, Robert'
'Jansen, Martin'

_publ_section_title
;
 Reversible dimerization of C~60~ molecules in the crystal structure of
 the bis(arene)chromium fulleride [Cr(C~7~H~8~)]~2~C~60~
;
_journal_coden_ASTM ASBSDK
_journal_issue 3
_journal_name_full
;
 Acta Crystallographica, Section B: Structural Science
;
_journal_page_first 482
_journal_page_last 488
_journal_paper_doi 10.1107/S0108768102001970
_journal_volume 58
_journal_year 2002
_chemical_formula_sum 'C74 H16 Cr'
_space_group_IT_number 2
_symmetry_cell_setting triclinic
_symmetry_space_group_name_Hall '-P 1'
_symmetry_space_group_name_H-M 'P -1'
_audit_creation_method 'from EXP file using GSAS2CIF'
_cell_angle_alpha 91.830(3)
_cell_angle_beta 116.776(2)
_cell_angle_gamma 119.3326(19)
_cell_length_a 13.6414(8)
_cell_length_b 13.8338(7)
_cell_length_c 13.8548(7)
_computing_structure_refinement GSAS
_diffrn_ambient_temperature 235
_diffrn_radiation_type synchrotron
_diffrn_radiation_wavelength 0.7
_refine_ls_goodness_of_fit_all 0.86
_refine_ls_number_parameters 15
_refine_ls_number_restraints 0
_refine_ls_shift/esd_max 0.06
_refine_ls_shift/esd_mean 0.02
_reflns_number_observed 1064
_cod_data_source_file sn0020.cif
_cod_database_code 2103139

loop_
_symmetry_equiv_pos_as_xyz
+x,+y,+z
-x,-y,-z

loop_
_atom_site_label
_atom_site_fract_x
_atom_site_fract_y
_atom_site_fract_z
_atom_site_U_iso_or_equiv
_atom_site_thermal_displace_type
_atom_site_occupancy
C1 -0.030(2) 0.0227(14) -0.1262(17) 0.0284(19) Uiso 1.0
C2 0.045(2) 0.4640(14) -0.3896(17) 0.0284(19) Uiso 1.0
C3 0.1120(19) 0.1109(17) -0.0549(16) 0.0284(19) Uiso 1.0
C4 -0.0972(19) 0.3757(17) -0.4609(15) 0.0284(19) Uiso 1.0
C5 0.1922(18) 0.1324(18) -0.0986(18) 0.0284(19) Uiso 1.0
C6 -0.1774(18) 0.3543(18) -0.4172(18) 0.0284(19) Uiso 1.0
C7 -0.087(2) -0.0403(10) -0.2381(19) 0.0284(19) Uiso 1.0
C8 0.102(2) 0.5270(10) -0.2777(19) 0.0284(19) Uiso 1.0
C9 -0.003(2) -0.0179(11) -0.284(2) 0.0284(19) Uiso 1.0
C10 0.018(2) 0.5046(11) -0.232(2) 0.0284(19) Uiso 1.0
C11 -0.0970(19) 0.0654(16) -0.1002(15) 0.0284(19) Uiso 1.0
C12 0.1119(19) 0.4213(16) -0.4156(16) 0.0284(19) Uiso 1.0
C13 -0.2121(17) -0.0634(7) -0.3289(18) 0.0284(19) Uiso 1.0
C14 0.2269(17) 0.5501(7) -0.1869(18) 0.0284(19) Uiso 1.0
C15 0.133(2) 0.0666(16) -0.215(2) 0.0284(19) Uiso 1.0
C16 -0.119(2) 0.4200(16) -0.301(2) 0.0284(19) Uiso 1.0
C17 -0.2172(16) 0.0433(15) -0.1873(17) 0.0284(19) Uiso 1.0
C18 0.2320(16) 0.4434(15) -0.3285(17) 0.0284(19) Uiso 1.0
C19 -0.2760(14) -0.0225(11) -0.3040(17) 0.0284(19) Uiso 1.0
C20 0.2908(14) 0.5092(11) -0.2118(18) 0.0284(19) Uiso 1.0
C21 0.3034(14) 0.2602(19) -0.176(2) 0.0284(19) Uiso 1.0
C22 -0.2886(14) 0.2265(19) -0.3401(19) 0.0284(19) Uiso 1.0
C23 0.2972(13) 0.2520(19) -0.0741(17) 0.0284(19) Uiso 1.0
C24 -0.2824(13) 0.2346(19) -0.4417(17) 0.0284(19) Uiso 1.0
C25 0.3177(12) 0.3452(18) -0.0070(13) 0.0284(19) Uiso 1.0
C26 -0.3029(12) 0.1415(18) -0.5088(12) 0.0284(19) Uiso 1.0
C27 0.3298(11) 0.3612(17) -0.2061(19) 0.0284(19) Uiso 1.0
C28 -0.3150(11) 0.1255(17) -0.3097(18) 0.0284(19) Uiso 1.0
C29 0.3512(9) 0.4584(14) -0.1361(17) 0.0284(19) Uiso 1.0
C30 -0.3364(9) 0.0283(14) -0.3797(16) 0.0284(19) Uiso 1.0
C31 0.2022(19) 0.1456(18) -0.263(2) 0.0284(19) Uiso 1.0
C32 -0.1874(19) 0.3411(18) -0.253(2) 0.0284(19) Uiso 1.0
C33 0.2562(16) 0.3519(17) -0.3250(18) 0.0284(19) Uiso 1.0
C34 -0.2413(16) 0.1347(17) -0.1908(18) 0.0284(19) Uiso 1.0
C35 0.3453(10) 0.4506(15) -0.0387(13) 0.0284(19) Uiso 1.0
C36 -0.3305(10) 0.0361(15) -0.4771(13) 0.0284(19) Uiso 1.0
C37 0.132(2) 0.1368(18) -0.3770(19) 0.0284(19) Uiso 1.0
C38 -0.117(2) 0.3499(17) -0.1388(19) 0.0284(19) Uiso 1.0
C39 0.159(2) 0.2421(19) -0.4087(17) 0.0284(19) Uiso 1.0
C40 -0.144(2) 0.2446(18) -0.1071(17) 0.0284(19) Uiso 1.0
C41 0.2100(18) 0.4143(16) 0.0350(8) 0.0284(19) Uiso 1.0
C42 -0.1951(19) 0.0724(16) -0.5508(8) 0.0284(19) Uiso 1.0
C43 0.2341(17) 0.3228(18) 0.0385(8) 0.0284(19) Uiso 1.0
C44 -0.2193(17) 0.1639(18) -0.5543(8) 0.0284(19) Uiso 1.0
C45 0.1334(19) 0.2081(19) 0.0150(10) 0.0284(19) Uiso 1.0
C46 -0.1186(19) 0.2786(19) -0.5308(10) 0.0284(19) Uiso 1.0
C47 0.086(2) 0.3873(17) 0.0081(11) 0.0284(19) Uiso 1.0
C48 -0.071(2) 0.0994(17) -0.5239(12) 0.0284(19) Uiso 1.0
C49 -0.019(2) 0.2677(19) -0.0163(12) 0.0284(19) Uiso 1.0
C50 0.034(2) 0.2190(19) -0.4995(13) 0.0284(19) Uiso 1.0
C51 0.2787(16) 0.4932(12) -0.0127(12) 0.0284(19) Uiso 1.0
C52 -0.2639(16) -0.0066(12) -0.5031(12) 0.0284(19) Uiso 1.0
C53 0.026(2) 0.4381(15) -0.0676(17) 0.0284(19) Uiso 1.0
C54 -0.012(2) 0.0321(16) -0.4643(18) 0.0284(19) Uiso 1.0
C55 0.004(2) 0.1800(18) -0.0130(12) 0.0284(19) Uiso 1.0
C56 0.011(2) 0.3067(18) -0.5028(12) 0.0284(19) Uiso 1.0
C57 0.2208(18) 0.5420(8) -0.0853(16) 0.0284(19) Uiso 1.0
C58 -0.2059(18) -0.0553(8) -0.4305(16) 0.0284(19) Uiso 1.0
C59 0.092(2) 0.5138(11) -0.1133(18) 0.0284(19) Uiso 1.0
C60 -0.077(2) -0.0271(11) -0.4025(18) 0.0284(19) Uiso 1.0
CR61 0.5 0.0 0.0 0.156(4) Uiso 1.0
C62 0.371(2) -0.1448(16) 0.022(3) 0.156(4) Uiso 1.0
C63 0.495(3) -0.074(3) 0.127(2) 0.156(4) Uiso 1.0
C64 0.555(3) 0.049(3) 0.1681(8) 0.156(4) Uiso 1.0
C65 0.489(3) 0.100(2) 0.104(3) 0.156(4) Uiso 1.0
C66 0.364(2) 0.0283(18) -0.001(3) 0.156(4) Uiso 1.0
C67 0.3050(9) -0.0939(16) -0.042(2) 0.156(4) Uiso 1.0
H68 0.326(3) -0.2374(15) -0.010(5) 0.156(4) Uiso 1.0
H69 0.545(4) -0.112(5) 0.175(4) 0.156(4) Uiso 1.0
H70 0.649(3) 0.103(5) 0.2477(6) 0.156(4) Uiso 1.0
H71 0.534(4) 0.192(2) 0.136(5) 0.156(4) Uiso 1.0
H72 0.315(3) 0.067(3) -0.049(5) 0.156(4) Uiso 1.0
C73 0.17349(12) -0.169(3) -0.153(3) 0.156(4) Uiso 1.5
CR74 0.5 0.5 0.5 0.156(4) Uiso 1.0
C75 0.3042(6) 0.4371(19) 0.3806(18) 0.156(4) Uiso 1.0
C76 0.3221(18) 0.437(3) 0.490(3) 0.156(4) Uiso 1.0
C77 0.427(3) 0.539(4) 0.5865(19) 0.156(4) Uiso 1.0
C78 0.514(3) 0.642(2) 0.5740(15) 0.156(4) Uiso 1.0
C79 0.497(2) 0.6428(11) 0.4647(18) 0.156(4) Uiso 1.0
C80 0.3915(16) 0.5402(16) 0.3681(11) 0.156(4) Uiso 1.0
H81 0.2246(14) 0.359(2) 0.307(2) 0.156(4) Uiso 1.0
H82 0.256(2) 0.358(4) 0.499(4) 0.156(4) Uiso 1.0
H83 0.441(5) 0.539(5) 0.669(2) 0.156(4) Uiso 1.0
H84 0.594(5) 0.720(3) 0.647(2) 0.156(4) Uiso 1.0
H85 0.563(3) 0.7210(13) 0.455(3) 0.156(4) Uiso 1.0
C86 0.373(3) 0.541(3) 0.2530(14) 0.156(4) Uiso 1.5

loop_
_atom_type_symbol
C
CR
D
